data_7102715
loop_
_publ_author_name
'Liu, Lihua'
'Zakharov, Lev N'
'Rheingold, Arnold L'
'Hanna, Tracy A'

_publ_section_title
;
 Synthesis and X-ray crystal structures of the first antimony and
 bismuth calixarene complexes.
;
_journal_issue 13
_journal_name_full 'Chemical communications (Cambridge, England)'
_journal_page_first 1472
_journal_page_last 1473
_journal_paper_doi 10.1039/b404051a
_journal_year 2004
_chemical_formula_sum 'C34 H50 Cl O5 Sb'
_chemical_formula_weight 695.94
_chemical_name_systematic
;
?
;
_space_group_IT_number 2
_symmetry_cell_setting triclinic
_symmetry_space_group_name_Hall '-P 1'
_symmetry_space_group_name_H-M 'P -1'
_atom_sites_solution_hydrogens geom
_atom_sites_solution_primary direct
_atom_sites_solution_secondary difmap
_audit_creation_method SHELXL-97
_cell_angle_alpha 87.294(2)
_cell_angle_beta 72.4960(10)
_cell_angle_gamma 83.2520(10)
_cell_formula_units_Z 2
_cell_length_a 10.7320(10)
_cell_length_b 11.6398(11)
_cell_length_c 13.9850(13)
_cell_measurement_reflns_used 5759
_cell_measurement_temperature 100(2)
_cell_measurement_theta_max 27.50
_cell_measurement_theta_min 2.32
_cell_volume 1654.4(3)
_computing_cell_refinement 'Bruker SMART'
_computing_data_collection 'Bruker SMART'
_computing_data_reduction 'Bruker SAINT'
_computing_molecular_graphics 'Bruker SHELXTL'
_computing_publication_material 'Bruker SHELXTL'
_computing_structure_refinement 'SHELXL-97 (Sheldrick, 1997)'
_computing_structure_solution 'SHELXS-97 (Sheldrick, 1990)'
_diffrn_ambient_temperature 100(2)
_diffrn_measured_fraction_theta_full 0.959
_diffrn_measured_fraction_theta_max 0.959
_diffrn_measurement_device_type 'CCD area detector'
_diffrn_measurement_method 'phi and omega scans'
_diffrn_radiation_monochromator graphite
_diffrn_radiation_source 'fine-focus sealed tube'
_diffrn_radiation_type MoK\a
_diffrn_radiation_wavelength 0.71073
_diffrn_reflns_av_R_equivalents 0.0201
_diffrn_reflns_av_sigmaI/netI 0.0301
_diffrn_reflns_limit_h_max 13
_diffrn_reflns_limit_h_min -13
_diffrn_reflns_limit_k_max 15
_diffrn_reflns_limit_k_min -15
_diffrn_reflns_limit_l_max 17
_diffrn_reflns_limit_l_min -17
_diffrn_reflns_number 14108
_diffrn_reflns_theta_full 27.51
_diffrn_reflns_theta_max 27.51
_diffrn_reflns_theta_min 1.53
_exptl_absorpt_coefficient_mu 0.953
_exptl_absorpt_correction_T_max 1.000
_exptl_absorpt_correction_T_min 0.891
_exptl_absorpt_correction_type multi-scan
_exptl_absorpt_process_details SADABS
_exptl_crystal_colour Colorless
_exptl_crystal_density_diffrn 1.397
_exptl_crystal_density_meas 0
_exptl_crystal_density_method 'not measured'
_exptl_crystal_description Block
_exptl_crystal_F_000 724
_exptl_crystal_size_max 0.30
_exptl_crystal_size_mid 0.15
_exptl_crystal_size_min 0.10
_refine_diff_density_max 1.744
_refine_diff_density_min -0.568
_refine_diff_density_rms 0.112
_refine_ls_extinction_method none
_refine_ls_goodness_of_fit_ref 1.019
_refine_ls_hydrogen_treatment mixed
_refine_ls_matrix_type full
_refine_ls_number_parameters 505
_refine_ls_number_reflns 7286
_refine_ls_number_restraints 0
_refine_ls_restrained_S_all 1.019
_refine_ls_R_factor_all 0.0368
_refine_ls_R_factor_gt 0.0341
_refine_ls_shift/su_max 0.001
_refine_ls_shift/su_mean 0.000
_refine_ls_structure_factor_coef Fsqd
_refine_ls_weighting_details 'calc w=1/[\s^2^(Fo^2^)+(0.0645P)^2^+1.1767P] where P=(Fo^2^+2Fc^2^)/3'
_refine_ls_weighting_scheme calc
_refine_ls_wR_factor_gt 0.0908
_refine_ls_wR_factor_ref 0.0928
_reflns_number_gt 6745
_reflns_number_total 7286
_reflns_threshold_expression >2sigma(I)
_cod_data_source_file b404051a.txt
_cod_data_source_block tcu40
_cod_depositor_comments
;
The following automatic conversions were performed:
'_symmetry_cell_setting' value 'Triclinic' changed to 'triclinic'
according to '/home/saulius/struct/CIF-dictionaries/cif_core.dic'
dictionary named 'cif_core.dic' version 2.4.1 from
2010-06-29.

'_exptl_absorpt_correction_type' value 'Multi-scan' changed
to 'multi-scan' according to
'/home/saulius/struct/CIF-dictionaries/cif_core.dic' dictionary named
'cif_core.dic' version 2.4.1 from 2010-06-29.

Automatic conversion script
Id: cif_fix_enum 1527 2010-12-29 10:47:43Z saulius 
;
_cod_original_sg_symbol_H-M P-1
_cod_database_code 7102715

loop_
_symmetry_equiv_pos_as_xyz
'x, y, z'
'-x, -y, -z'

loop_
_atom_site_label
_atom_site_type_symbol
_atom_site_fract_x
_atom_site_fract_y
_atom_site_fract_z
_atom_site_U_iso_or_equiv
_atom_site_adp_type
_atom_site_occupancy
_atom_site_symmetry_multiplicity
_atom_site_calc_flag
_atom_site_refinement_flags
_atom_site_disorder_assembly
_atom_site_disorder_group
Sb1 Sb 0.649974(14) 0.576961(13) 0.485416(11) 0.01538(7) Uani 1 1 d . . .
Cl1 Cl 0.68211(6) 0.70826(5) 0.60310(5) 0.02300(13) Uani 1 1 d . . .
O1 O 0.53724(16) 0.43470(14) 0.42778(12) 0.0161(3) Uani 1 1 d . . .
O2 O 0.70693(16) 0.43651(14) 0.55457(12) 0.0170(3) Uani 1 1 d . . .
O3 O 0.90778(18) 0.56027(18) 0.41332(15) 0.0294(4) Uani 1 1 d . . .
O4 O 0.4844(4) 0.6727(3) 0.0308(2) 0.0737(10) Uani 1 1 d . . .
O5 O 0.0493(3) 0.0604(2) 0.2699(2) 0.0561(7) Uani 1 1 d . A .
C1 C 0.5995(2) 0.4332(2) 0.24908(18) 0.0170(4) Uani 1 1 d . . .
C2 C 0.6910(2) 0.3949(2) 0.15959(18) 0.0189(5) Uani 1 1 d . . .
C3 C 0.7952(2) 0.3103(2) 0.15842(18) 0.0191(5) Uani 1 1 d . . .
C4 C 0.8024(2) 0.2610(2) 0.24957(18) 0.0185(5) Uani 1 1 d . . .
C5 C 0.7131(2) 0.2969(2) 0.34135(17) 0.0164(4) Uani 1 1 d . . .
C6 C 0.6141(2) 0.3853(2) 0.33915(17) 0.0162(4) Uani 1 1 d . . .
C7 C 0.9030(3) 0.2726(2) 0.06176(18) 0.0220(5) Uani 1 1 d . . .
C8 C 0.8815(3) 0.3376(3) -0.0306(2) 0.0341(7) Uani 1 1 d . . .
C9 C 1.0368(3) 0.2973(3) 0.0711(2) 0.0344(7) Uani 1 1 d . . .
C10 C 0.9073(3) 0.1427(3) 0.0464(2) 0.0309(6) Uani 1 1 d . . .
C11 C 0.7335(2) 0.2393(2) 0.43694(17) 0.0183(5) Uani 1 1 d . . .
C12 C 0.6268(2) 0.2578(2) 0.53655(18) 0.0167(5) Uani 1 1 d . . .
C13 C 0.5378(2) 0.1780(2) 0.57471(18) 0.0174(5) Uani 1 1 d . . .
C14 C 0.4416(2) 0.1907(2) 0.66892(18) 0.0183(5) Uani 1 1 d . . .
C15 C 0.4401(2) 0.2875(2) 0.72382(18) 0.0183(5) Uani 1 1 d . . .
C16 C 0.5270(2) 0.3713(2) 0.68824(17) 0.0167(5) Uani 1 1 d . . .
C17 C 0.6207(2) 0.3559(2) 0.59391(17) 0.0156(4) Uani 1 1 d . . .
C18 C 0.3437(3) 0.1007(2) 0.70580(19) 0.0220(5) Uani 1 1 d . . .
C19 C 0.2471(4) 0.1310(3) 0.8091(2) 0.0362(7) Uani 1 1 d . . .
C20 C 0.4169(3) -0.0190(3) 0.7119(2) 0.0298(6) Uani 1 1 d . . .
C21 C 0.2627(3) 0.0975(3) 0.6323(2) 0.0287(6) Uani 1 1 d . . .
C22 C 0.5158(2) 0.4770(2) 0.75050(18) 0.0180(5) Uani 1 1 d . . .
C23 C 1.0003(3) 0.6403(3) 0.4157(2) 0.0284(6) Uani 1 1 d . . .
C24 C 1.0919(3) 0.6420(3) 0.3097(2) 0.0335(7) Uani 1 1 d . . .
C25 C 1.0995(3) 0.5187(3) 0.2770(2) 0.0328(6) Uani 1 1 d . . .
C26 C 0.9596(3) 0.4910(3) 0.3246(2) 0.0340(7) Uani 1 1 d . . .
C27 C 0.4638(5) 0.7941(4) 0.0373(3) 0.0637(12) Uani 1 1 d . . .
H27A H 0.4777 0.8192 0.0996 0.076 Uiso 1 1 calc R . .
H27B H 0.3727 0.8221 0.0381 0.076 Uiso 1 1 calc R . .
C28 C 0.5612(8) 0.8426(5) -0.0537(4) 0.102(2) Uani 1 1 d . . .
H28A H 0.5170 0.9047 -0.0867 0.122 Uiso 1 1 calc R . .
H28B H 0.6322 0.8740 -0.0347 0.122 Uiso 1 1 calc R . .
C29 C 0.6139(5) 0.7421(4) -0.1202(3) 0.0572(11) Uani 1 1 d . . .
H29A H 0.7068 0.7469 -0.1595 0.069 Uiso 1 1 calc R . .
H29B H 0.5615 0.7358 -0.1668 0.069 Uiso 1 1 calc R . .
C30 C 0.6012(4) 0.6429(4) -0.0478(3) 0.0494(9) Uani 1 1 d . . .
H30A H 0.5954 0.5710 -0.0804 0.059 Uiso 1 1 calc R . .
H30B H 0.6779 0.6310 -0.0216 0.059 Uiso 1 1 calc R . .
C31 C 0.0786(4) 0.0940(5) 0.3573(4) 0.0648(13) Uani 1 1 d . . .
C32 C 0.2054(7) 0.0273(7) 0.3610(5) 0.0356(19) Uiso 0.502(13) 1 d P A 1
C33 C 0.1939(8) -0.0824(7) 0.3152(6) 0.045(2) Uiso 0.502(13) 1 d P A 1
C32A C 0.1731(9) -0.0195(8) 0.3753(6) 0.047(2) Uiso 0.498(13) 1 d P A 2
C33A C 0.2486(8) -0.0504(7) 0.2670(6) 0.043(2) Uiso 0.498(13) 1 d P A 2
C34 C 0.1373(5) -0.0346(4) 0.2234(4) 0.0613(12) Uani 1 1 d . . .
H11B H 0.752(3) 0.156(2) 0.423(2) 0.014(7) Uiso 1 1 d . . .
H4 H 0.876(3) 0.197(3) 0.255(2) 0.016(7) Uiso 1 1 d . . .
H22A H 0.594(3) 0.516(3) 0.734(2) 0.017(7) Uiso 1 1 d . . .
H2 H 0.679(3) 0.431(3) 0.099(2) 0.017(7) Uiso 1 1 d . . .
H23B H 1.048(4) 0.614(3) 0.459(3) 0.036(9) Uiso 1 1 d . . .
H23A H 0.949(3) 0.716(3) 0.444(2) 0.026(8) Uiso 1 1 d . . .
H22B H 0.512(3) 0.450(3) 0.808(3) 0.023(8) Uiso 1 1 d . . .
H15 H 0.377(3) 0.302(3) 0.786(2) 0.019(7) Uiso 1 1 d . . .
H11A H 0.824(3) 0.265(3) 0.441(3) 0.031(9) Uiso 1 1 d . . .
H13 H 0.539(3) 0.110(3) 0.540(2) 0.013(6) Uiso 1 1 d . . .
H8C H 0.880(4) 0.428(3) -0.026(3) 0.039(9) Uiso 1 1 d . . .
H24B H 1.054(3) 0.688(3) 0.272(3) 0.030(9) Uiso 1 1 d . . .
H21C H 0.216(3) 0.170(3) 0.630(3) 0.028(8) Uiso 1 1 d . . .
H21B H 0.206(4) 0.046(3) 0.655(3) 0.041(10) Uiso 1 1 d . . .
H24A H 1.172(4) 0.665(3) 0.308(3) 0.033(9) Uiso 1 1 d . . .
H8B H 0.798(4) 0.323(3) -0.044(3) 0.041(10) Uiso 1 1 d . . .
H20C H 0.473(3) -0.047(3) 0.647(3) 0.026(8) Uiso 1 1 d . . .
H19C H 0.193(4) 0.072(3) 0.826(3) 0.035(9) Uiso 1 1 d . . .
H26B H 0.951(4) 0.412(3) 0.346(3) 0.041(10) Uiso 1 1 d . . .
H25B H 1.161(4) 0.470(3) 0.305(3) 0.035(9) Uiso 1 1 d . . .
H20B H 0.474(4) -0.021(3) 0.751(3) 0.044(10) Uiso 1 1 d . . .
H8A H 0.948(3) 0.317(3) -0.085(3) 0.032(9) Uiso 1 1 d . . .
H25A H 1.128(4) 0.506(3) 0.201(3) 0.040(10) Uiso 1 1 d . . .
H9C H 1.065(4) 0.251(3) 0.128(3) 0.042(10) Uiso 1 1 d . . .
H19B H 0.297(4) 0.128(3) 0.850(3) 0.047(11) Uiso 1 1 d . . .
H21A H 0.323(4) 0.072(3) 0.563(3) 0.043(10) Uiso 1 1 d . . .
H20A H 0.363(4) -0.083(3) 0.733(3) 0.042(10) Uiso 1 1 d . . .
H10C H 0.928(3) 0.097(3) 0.101(3) 0.030(8) Uiso 1 1 d . . .
H10B H 0.837(4) 0.118(3) 0.041(3) 0.040(11) Uiso 1 1 d . . .
H9B H 1.117(4) 0.272(4) 0.008(4) 0.060(13) Uiso 1 1 d . . .
H19A H 0.194(4) 0.209(4) 0.813(3) 0.048(11) Uiso 1 1 d . . .
H26A H 0.899(4) 0.516(3) 0.285(3) 0.039(10) Uiso 1 1 d . . .
H9A H 1.037(4) 0.387(3) 0.079(3) 0.043(10) Uiso 1 1 d . . .
H10A H 0.975(4) 0.114(4) -0.016(3) 0.052(11) Uiso 1 1 d . . .

loop_
_atom_site_aniso_label
_atom_site_aniso_U_11
_atom_site_aniso_U_22
_atom_site_aniso_U_33
_atom_site_aniso_U_23
_atom_site_aniso_U_13
_atom_site_aniso_U_12
Sb1 0.01507(10) 0.01759(10) 0.01220(9) 0.00048(6) -0.00236(6) -0.00146(6)
Cl1 0.0276(3) 0.0228(3) 0.0193(3) -0.0020(2) -0.0066(2) -0.0059(2)
O1 0.0144(8) 0.0192(8) 0.0127(8) -0.0021(6) -0.0015(6) -0.0001(6)
O2 0.0153(8) 0.0187(8) 0.0161(8) 0.0026(6) -0.0040(6) -0.0018(6)
O3 0.0189(9) 0.0359(11) 0.0309(11) -0.0037(8) -0.0019(8) -0.0065(8)
O4 0.099(3) 0.071(2) 0.0374(16) 0.0136(14) -0.0074(16) 0.0056(18)
O5 0.0557(16) 0.0514(16) 0.0696(19) -0.0073(14) -0.0388(15) 0.0171(13)
C1 0.0195(11) 0.0155(11) 0.0155(11) -0.0018(9) -0.0042(9) -0.0018(9)
C2 0.0230(12) 0.0202(12) 0.0124(11) -0.0003(9) -0.0032(9) -0.0039(9)
C3 0.0216(12) 0.0189(12) 0.0139(11) -0.0023(9) -0.0005(9) -0.0026(9)
C4 0.0187(11) 0.0176(11) 0.0165(11) -0.0016(9) -0.0015(9) -0.0007(9)
C5 0.0164(11) 0.0179(11) 0.0134(11) -0.0003(9) -0.0017(8) -0.0031(9)
C6 0.0150(11) 0.0193(11) 0.0132(11) -0.0028(9) -0.0016(8) -0.0022(9)
C7 0.0255(13) 0.0217(12) 0.0138(11) -0.0017(9) 0.0009(9) 0.0000(10)
C8 0.0413(18) 0.0358(17) 0.0147(13) 0.0005(11) 0.0035(12) 0.0064(13)
C9 0.0277(15) 0.0466(19) 0.0226(14) -0.0046(13) 0.0032(11) -0.0060(13)
C10 0.0391(17) 0.0247(14) 0.0215(14) -0.0068(11) 0.0011(12) 0.0011(12)
C11 0.0184(11) 0.0204(12) 0.0126(11) -0.0006(9) -0.0008(9) 0.0022(9)
C12 0.0151(11) 0.0199(12) 0.0134(11) 0.0010(9) -0.0033(8) 0.0024(9)
C13 0.0190(11) 0.0166(11) 0.0149(11) -0.0011(9) -0.0036(9) 0.0017(9)
C14 0.0186(11) 0.0180(11) 0.0153(11) 0.0022(9) -0.0018(9) -0.0003(9)
C15 0.0195(11) 0.0213(12) 0.0113(11) 0.0009(9) -0.0017(9) 0.0008(9)
C16 0.0184(11) 0.0194(11) 0.0122(11) 0.0001(9) -0.0056(9) 0.0016(9)
C17 0.0143(10) 0.0189(11) 0.0129(10) 0.0021(8) -0.0041(8) 0.0003(8)
C18 0.0222(12) 0.0220(12) 0.0181(12) 0.0000(9) 0.0003(9) -0.0051(10)
C19 0.0375(17) 0.0370(17) 0.0261(15) -0.0041(13) 0.0083(13) -0.0171(14)
C20 0.0315(15) 0.0234(14) 0.0348(16) 0.0077(12) -0.0100(13) -0.0068(11)
C21 0.0244(14) 0.0286(15) 0.0346(16) 0.0028(12) -0.0092(12) -0.0088(12)
C22 0.0204(12) 0.0217(12) 0.0123(11) -0.0002(9) -0.0055(9) -0.0013(9)
C23 0.0248(14) 0.0343(16) 0.0288(14) 0.0039(12) -0.0115(11) -0.0068(11)
C24 0.0298(15) 0.0433(18) 0.0304(15) 0.0143(13) -0.0123(12) -0.0131(13)
C25 0.0237(14) 0.0469(18) 0.0251(14) 0.0068(13) -0.0043(11) -0.0035(12)
C26 0.0253(15) 0.0398(18) 0.0344(16) -0.0062(13) -0.0036(12) -0.0050(12)
C27 0.069(3) 0.070(3) 0.049(2) -0.008(2) -0.021(2) 0.016(2)
C28 0.198(7) 0.054(3) 0.042(3) 0.010(2) -0.025(4) 0.000(4)
C29 0.065(3) 0.075(3) 0.0335(19) -0.0005(18) -0.0132(18) -0.021(2)
C30 0.054(2) 0.051(2) 0.047(2) -0.0090(17) -0.0196(18) -0.0084(17)
C31 0.047(2) 0.081(3) 0.068(3) -0.024(2) -0.030(2) 0.028(2)
C34 0.066(3) 0.046(2) 0.085(3) -0.021(2) -0.046(2) 0.0166(19)

loop_
_atom_type_symbol
_atom_type_description
_atom_type_scat_dispersion_real
_atom_type_scat_dispersion_imag
_atom_type_scat_source
C C 0.0033 0.0016 'International Tables Vol C Tables 4.2.6.8 and 6.1.1.4'
H H 0.0000 0.0000 'International Tables Vol C Tables 4.2.6.8 and 6.1.1.4'
O O 0.0106 0.0060 'International Tables Vol C Tables 4.2.6.8 and 6.1.1.4'
Cl Cl 0.1484 0.1585 'International Tables Vol C Tables 4.2.6.8 and 6.1.1.4'
Sb Sb -0.5866 1.5461 'International Tables Vol C Tables 4.2.6.8 and 6.1.1.4'

loop_
_geom_angle_atom_site_label_1
_geom_angle_atom_site_label_2
_geom_angle_atom_site_label_3
_geom_angle
_geom_angle_site_symmetry_1
_geom_angle_site_symmetry_3
O2 Sb1 O1 88.82(7) . 2_666
O2 Sb1 Cl1 93.66(5) . .
O1 Sb1 Cl1 90.70(5) 2_666 .
O2 Sb1 O1 80.72(6) . .
O1 Sb1 O1 65.79(7) 2_666 .
Cl1 Sb1 O1 155.79(4) . .
C6 O1 Sb1 134.05(15) . 2_666
C6 O1 Sb1 111.60(13) . .
Sb1 O1 Sb1 114.21(7) 2_666 .
C17 O2 Sb1 119.81(13) . .
C26 O3 C23 109.4(2) . .
C27 O4 C30 108.0(3) . .
C34 O5 C31 110.8(3) . .
C2 C1 C6 118.4(2) . .
C2 C1 C22 121.2(2) . 2_666
C6 C1 C22 120.4(2) . 2_666
C1 C2 C3 121.6(2) . .
C1 C2 H2 116.2(18) . .
C3 C2 H2 122.2(18) . .
C4 C3 C2 118.1(2) . .
C4 C3 C7 119.2(2) . .
C2 C3 C7 122.7(2) . .
C3 C4 C5 122.4(2) . .
C3 C4 H4 122.8(17) . .
C5 C4 H4 114.8(17) . .
C4 C5 C6 117.5(2) . .
C4 C5 C11 117.7(2) . .
C6 C5 C11 124.7(2) . .
O1 C6 C5 119.0(2) . .
O1 C6 C1 118.7(2) . .
C5 C6 C1 122.0(2) . .
C8 C7 C3 112.2(2) . .
C8 C7 C10 108.7(2) . .
C3 C7 C10 110.1(2) . .
C8 C7 C9 108.4(2) . .
C3 C7 C9 108.9(2) . .
C10 C7 C9 108.6(2) . .
C7 C8 H8C 113(2) . .
C7 C8 H8B 113(2) . .
H8C C8 H8B 107(3) . .
C7 C8 H8A 110(2) . .
H8C C8 H8A 105(3) . .
H8B C8 H8A 108(3) . .
C7 C9 H9C 114(2) . .
C7 C9 H9B 113(2) . .
H9C C9 H9B 101(3) . .
C7 C9 H9A 110(2) . .
H9C C9 H9A 111(3) . .
H9B C9 H9A 107(3) . .
C7 C10 H10C 112(2) . .
C7 C10 H10B 117(3) . .
H10C C10 H10B 105(3) . .
C7 C10 H10A 113(2) . .
H10C C10 H10A 106(3) . .
H10B C10 H10A 103(4) . .
C12 C11 C5 120.0(2) . .
C12 C11 H11B 109.3(16) . .
C5 C11 H11B 105.5(16) . .
C12 C11 H11A 111.0(18) . .
C5 C11 H11A 105.0(18) . .
H11B C11 H11A 105(2) . .
C13 C12 C17 118.7(2) . .
C13 C12 C11 121.5(2) . .
C17 C12 C11 119.8(2) . .
C12 C13 C14 122.6(2) . .
C12 C13 H13 122.0(17) . .
C14 C13 H13 115.4(17) . .
C15 C14 C13 117.0(2) . .
C15 C14 C18 123.0(2) . .
C13 C14 C18 120.0(2) . .
C14 C15 C16 122.7(2) . .
C14 C15 H15 121.1(18) . .
C16 C15 H15 116.1(18) . .
C15 C16 C17 118.5(2) . .
C15 C16 C22 119.7(2) . .
C17 C16 C22 121.7(2) . .
O2 C17 C16 121.0(2) . .
O2 C17 C12 118.5(2) . .
C16 C17 C12 120.5(2) . .
C20 C18 C19 108.9(2) . .
C20 C18 C14 110.2(2) . .
C19 C18 C14 111.7(2) . .
C20 C18 C21 109.3(2) . .
C19 C18 C21 107.4(2) . .
C14 C18 C21 109.2(2) . .
C18 C19 H19C 106(2) . .
C18 C19 H19B 105(3) . .
H19C C19 H19B 109(3) . .
C18 C19 H19A 115(2) . .
H19C C19 H19A 111(3) . .
H19B C19 H19A 110(4) . .
C18 C20 H20C 113.0(19) . .
C18 C20 H20B 114(2) . .
H20C C20 H20B 104(3) . .
C18 C20 H20A 117(2) . .
H20C C20 H20A 100(3) . .
H20B C20 H20A 108(3) . .
C18 C21 H21C 110(2) . .
C18 C21 H21B 108(3) . .
H21C C21 H21B 108(3) . .
C18 C21 H21A 110(2) . .
H21C C21 H21A 111(3) . .
H21B C21 H21A 109(3) . .
C16 C22 C1 114.8(2) . 2_666
C16 C22 H22A 114.6(17) . .
C1 C22 H22A 107.6(17) 2_666 .
C16 C22 H22B 105(2) . .
C1 C22 H22B 112(2) 2_666 .
H22A C22 H22B 102(3) . .
O3 C23 C24 104.8(2) . .
O3 C23 H23B 111(2) . .
C24 C23 H23B 109(2) . .
O3 C23 H23A 108.5(19) . .
C24 C23 H23A 117.8(19) . .
H23B C23 H23A 105(3) . .
C25 C24 C23 102.4(2) . .
C25 C24 H24B 108(2) . .
C23 C24 H24B 109(2) . .
C25 C24 H24A 114(2) . .
C23 C24 H24A 112(2) . .
H24B C24 H24A 111(3) . .
C24 C25 C26 101.9(3) . .
C24 C25 H25B 109(2) . .
C26 C25 H25B 111(2) . .
C24 C25 H25A 116(2) . .
C26 C25 H25A 111(2) . .
H25B C25 H25A 108(3) . .
O3 C26 C25 106.4(2) . .
O3 C26 H26B 107(2) . .
C25 C26 H26B 115(2) . .
O3 C26 H26A 103(2) . .
C25 C26 H26A 115(2) . .
H26B C26 H26A 110(3) . .
O4 C27 C28 107.5(4) . .
O4 C27 H27A 110.2 . .
C28 C27 H27A 110.2 . .
O4 C27 H27B 110.2 . .
C28 C27 H27B 110.2 . .
H27A C27 H27B 108.5 . .
C29 C28 C27 104.0(4) . .
C29 C28 H28A 111.0 . .
C27 C28 H28A 111.0 . .
C29 C28 H28B 111.0 . .
C27 C28 H28B 111.0 . .
H28A C28 H28B 109.0 . .
C28 C29 C30 102.5(3) . .
C28 C29 H29A 111.3 . .
C30 C29 H29A 111.3 . .
C28 C29 H29B 111.3 . .
C30 C29 H29B 111.3 . .
H29A C29 H29B 109.2 . .
O4 C30 C29 105.9(3) . .
O4 C30 H30A 110.6 . .
C29 C30 H30A 110.6 . .
O4 C30 H30B 110.6 . .
C29 C30 H30B 110.6 . .
H30A C30 H30B 108.7 . .
O5 C31 C32 108.5(4) . .
O5 C31 C32A 100.7(4) . .
C32 C31 C32A 24.4(3) . .
C33 C32 C31 99.1(6) . .
C32 C33 C34 101.8(6) . .
C33A C32A C31 100.1(6) . .
C34 C33A C32A 98.9(6) . .
O5 C34 C33A 108.7(4) . .
O5 C34 C33 100.3(4) . .
C33A C34 C33 31.4(4) . .

loop_
_geom_bond_atom_site_label_1
_geom_bond_atom_site_label_2
_geom_bond_distance
_geom_bond_site_symmetry_2
Sb1 O2 1.9882(16) .
Sb1 O1 2.0274(16) 2_666
Sb1 Cl1 2.4220(6) .
Sb1 O1 2.4574(17) .
O1 C6 1.374(3) .
O1 Sb1 2.0274(16) 2_666
O2 C17 1.374(3) .
O3 C26 1.440(4) .
O3 C23 1.447(3) .
O4 C27 1.408(6) .
O4 C30 1.415(5) .
O5 C34 1.410(5) .
O5 C31 1.432(5) .
C1 C2 1.393(3) .
C1 C6 1.398(3) .
C1 C22 1.522(3) 2_666
C2 C3 1.397(4) .
C2 H2 0.96(3) .
C3 C4 1.393(3) .
C3 C7 1.534(3) .
C4 C5 1.399(3) .
C4 H4 1.03(3) .
C5 C6 1.396(3) .
C5 C11 1.530(3) .
C7 C8 1.530(4) .
C7 C10 1.531(4) .
C7 C9 1.541(4) .
C8 H8C 1.05(4) .
C8 H8B 1.01(4) .
C8 H8A 0.90(4) .
C9 H9C 1.05(4) .
C9 H9B 1.06(5) .
C9 H9A 1.05(4) .
C10 H10C 0.98(4) .
C10 H10B 0.87(4) .
C10 H10A 0.99(4) .
C11 C12 1.519(3) .
C11 H11B 0.99(3) .
C11 H11A 1.06(3) .
C12 C13 1.384(3) .
C12 C17 1.410(3) .
C13 C14 1.410(3) .
C13 H13 0.95(3) .
C14 C15 1.389(3) .
C14 C18 1.533(3) .
C15 C16 1.399(3) .
C15 H15 0.93(3) .
C16 C17 1.402(3) .
C16 C22 1.513(3) .
C18 C20 1.529(4) .
C18 C19 1.532(4) .
C18 C21 1.537(4) .
C19 H19C 0.92(4) .
C19 H19B 0.89(4) .
C19 H19A 1.01(4) .
C20 H20C 0.98(3) .
C20 H20B 0.93(4) .
C20 H20A 0.98(4) .
C21 H21C 0.94(3) .
C21 H21B 0.88(4) .
C21 H21A 1.03(4) .
C22 C1 1.522(3) 2_666
C22 H22A 0.97(3) .
C22 H22B 0.84(3) .
C23 C24 1.513(4) .
C23 H23B 0.93(4) .
C23 H23A 1.01(3) .
C24 C25 1.512(5) .
C24 H24B 0.89(4) .
C24 H24A 0.92(4) .
C25 C26 1.514(4) .
C25 H25B 0.98(4) .
C25 H25A 1.03(4) .
C26 H26B 0.96(4) .
C26 H26A 0.99(4) .
C27 C28 1.518(8) .
C27 H27A 0.9900 .
C27 H27B 0.9900 .
C28 C29 1.479(7) .
C28 H28A 0.9900 .
C28 H28B 0.9900 .
C29 C30 1.490(6) .
C29 H29A 0.9900 .
C29 H29B 0.9900 .
C30 H30A 0.9900 .
C30 H30B 0.9900 .
C31 C32 1.499(7) .
C31 C32A 1.626(9) .
C32 C33 1.489(11) .
C33 C34 1.627(9) .
C32A C33A 1.524(12) .
C33A C34 1.487(8) .
